data_7719610
loop_
_publ_author_name
'Solokha, P.'
'Skachko, D.'
'Freccero, R.'
'Kortus, J.'
'Gumeniuk, R.'
'De Negri, S.'

_publ_section_title
;
 <i>R</i>CuMg<sub>2</sub> compounds (<i>R</i> = Dy-Tm, Lu): crystal
 structure, chemical bonding and magnetic properties.
;
_journal_issue 43
_journal_name_full 'Dalton transactions (Cambridge, England : 2003)'
_journal_page_first 16014
_journal_page_last 16027
_journal_paper_doi 10.1039/d5dt01632k
_journal_volume 54
_journal_year 2025
_chemical_formula_moiety 'Cu4 Dy4, 8(Mg)'
_chemical_formula_sum 'Cu Dy Mg2'
_chemical_formula_weight 274.66
_space_group_crystal_system orthorhombic
_space_group_IT_number 51
_space_group_name_Hall '-P 2a 2a'
_space_group_name_H-M_alt 'P m m a'
_audit_creation_method SHELXL-2019/1
_audit_update_record
;
2024-09-03 deposited with the CCDC.	2025-09-29 downloaded from the CCDC.
;
_cell_angle_alpha 90
_cell_angle_beta 90
_cell_angle_gamma 90
_cell_formula_units_Z 8
_cell_length_a 13.5397(4)
_cell_length_b 3.75940(10)
_cell_length_c 13.7985(4)
_cell_measurement_reflns_used 1158
_cell_measurement_temperature 293(2)
_cell_measurement_theta_max 30.459
_cell_measurement_theta_min 2.952
_cell_volume 702.36(3)
_computing_structure_refinement 'SHELXL-2019/1 (Sheldrick, 2019)'
_diffrn_ambient_temperature 293(2)
_diffrn_measured_fraction_theta_full 0.990
_diffrn_measured_fraction_theta_max 0.993
_diffrn_measurement_device_type 'PHOTON III'
_diffrn_measurement_method 'four \w scan'
_diffrn_radiation_monochromator graphite
_diffrn_radiation_source 'fine-focus sealed tube'
_diffrn_radiation_type MoK\a
_diffrn_radiation_wavelength 0.71073
_diffrn_reflns_av_R_equivalents 0.0311
_diffrn_reflns_av_unetI/netI 0.0150
_diffrn_reflns_Laue_measured_fraction_full 0.990
_diffrn_reflns_Laue_measured_fraction_max 0.993
_diffrn_reflns_limit_h_max 19
_diffrn_reflns_limit_h_min -19
_diffrn_reflns_limit_k_max 5
_diffrn_reflns_limit_k_min -5
_diffrn_reflns_limit_l_max 19
_diffrn_reflns_limit_l_min -19
_diffrn_reflns_number 14099
_diffrn_reflns_point_group_measured_fraction_full 0.990
_diffrn_reflns_point_group_measured_fraction_max 0.993
_diffrn_reflns_theta_full 25.242
_diffrn_reflns_theta_max 30.459
_diffrn_reflns_theta_min 2.952
_exptl_absorpt_coefficient_mu 27.234
_exptl_absorpt_correction_type multi-scan
_exptl_absorpt_process_details 'Bruker SADABS'
_exptl_crystal_colour 'metallic grey'
_exptl_crystal_density_diffrn 5.195
_exptl_crystal_density_method 'not measured'
_exptl_crystal_description 'irregularly shaped'
_exptl_crystal_F_000 952
_exptl_crystal_size_max 0.045
_exptl_crystal_size_mid 0.030
_exptl_crystal_size_min 0.015
_exptl_transmission_factor_max 0.7461
_exptl_transmission_factor_min 0.4342
_refine_diff_density_max 1.023
_refine_diff_density_min -1.689
_refine_diff_density_rms 0.206
_refine_ls_extinction_method none
_refine_ls_goodness_of_fit_ref 1.180
_refine_ls_hydrogen_treatment undef
_refine_ls_matrix_type full
_refine_ls_number_parameters 53
_refine_ls_number_reflns 1259
_refine_ls_number_restraints 0
_refine_ls_restrained_S_all 1.180
_refine_ls_R_factor_all 0.0232
_refine_ls_R_factor_gt 0.0201
_refine_ls_shift/su_max 0.001
_refine_ls_shift/su_mean 0.000
_refine_ls_structure_factor_coef Fsqd
_refine_ls_weighting_details 'w=1/[\s^2^(Fo^2^)+(0.0077P)^2^+6.2174P] where P=(Fo^2^+2Fc^2^)/3'
_refine_ls_weighting_scheme calc
_refine_ls_wR_factor_gt 0.0436
_refine_ls_wR_factor_ref 0.0448
_reflns_Friedel_coverage 0.000
_reflns_number_gt 1158
_reflns_number_total 1259
_reflns_threshold_expression 'I > 2\s(I)'
_cod_data_source_file d5dt01632k2.cif
_cod_data_source_block PS_1_DyCuMg2_new_0ma_a
_cod_depositor_comments 'Adding full bibliography for 7719610.cif.'
_cod_database_code 7719610
_shelx_shelxl_version_number 2019/1
_shelx_space_group_comment
;
The symmetry employed for this shelxl refinement is uniquely defined
by the following loop, which should always be used as a source of
symmetry information in preference to the above space-group names.
They are only intended as comments.
;

loop_
_space_group_symop_operation_xyz
'x, y, z'
'-x+1/2, -y, z'
'-x, y, -z'
'x+1/2, -y, -z'
'-x, -y, -z'
'x-1/2, y, -z'
'x, -y, z'
'-x-1/2, y, z'

loop_
_atom_site_label
_atom_site_type_symbol
_atom_site_fract_x
_atom_site_fract_y
_atom_site_fract_z
_atom_site_U_iso_or_equiv
_atom_site_adp_type
_atom_site_occupancy
_atom_site_site_symmetry_order
_atom_site_calc_flag
_atom_site_refinement_flags_posn
_atom_site_refinement_flags_adp
_atom_site_refinement_flags_occupancy
_atom_site_disorder_assembly
_atom_site_disorder_group
Dy01 Dy 0.54785(2) 1.000000 0.62396(2) 0.01301(7) Uani 1 2 d S T P . .
Dy02 Dy 0.750000 0.000000 0.81716(3) 0.01510(9) Uani 1 4 d S T P . .
Dy03 Dy 0.750000 0.000000 0.42290(3) 0.01619(9) Uani 1 4 d S T P . .
Cu04 Cu 0.59222(5) 0.500000 0.46644(5) 0.01454(14) Uani 1 2 d S T P . .
Cu05 Cu 0.59149(6) 0.500000 0.78127(5) 0.01633(15) Uani 1 2 d S T P . .
Mg06 Mg 0.49022(16) 0.000000 0.87744(15) 0.0181(4) Uani 1 2 d S T P . .
Mg07 Mg 0.750000 0.500000 0.6212(2) 0.0155(5) Uani 1 4 d S T P . .
Mg08 Mg 0.62450(16) 0.500000 0.26194(15) 0.0186(4) Uani 1 2 d S T P . .
Mg09 Mg 0.63376(17) 0.500000 0.98620(15) 0.0194(4) Uani 1 2 d S T P . .
Mg0A Mg 0.750000 0.000000 0.1301(2) 0.0211(6) Uani 1 4 d S T P . .

loop_
_atom_site_aniso_label
_atom_site_aniso_U_11
_atom_site_aniso_U_22
_atom_site_aniso_U_33
_atom_site_aniso_U_23
_atom_site_aniso_U_13
_atom_site_aniso_U_12
Dy01 0.01466(12) 0.01320(12) 0.01116(12) 0.000 -0.00052(9) 0.000
Dy02 0.01411(18) 0.01440(18) 0.01678(18) 0.000 0.000 0.000
Dy03 0.01630(19) 0.01507(18) 0.01720(18) 0.000 0.000 0.000
Cu04 0.0128(3) 0.0176(3) 0.0132(3) 0.000 0.0008(2) 0.000
Cu05 0.0164(3) 0.0181(3) 0.0145(3) 0.000 -0.0016(3) 0.000
Mg06 0.0174(9) 0.0208(10) 0.0160(9) 0.000 0.0012(8) 0.000
Mg07 0.0138(12) 0.0176(13) 0.0151(13) 0.000 0.000 0.000
Mg08 0.0162(10) 0.0248(11) 0.0149(9) 0.000 0.0004(8) 0.000
Mg09 0.0167(10) 0.0244(11) 0.0171(10) 0.000 0.0000(8) 0.000
Mg0A 0.0156(13) 0.0249(15) 0.0229(15) 0.000 0.000 0.000

loop_
_atom_type_symbol
_atom_type_description
_atom_type_scat_dispersion_real
_atom_type_scat_dispersion_imag
_atom_type_scat_source
Cu Cu 0.3201 1.2651 'International Tables Vol C Tables 4.2.6.8 and 6.1.1.4'
Dy Dy -0.1892 4.4098 'International Tables Vol C Tables 4.2.6.8 and 6.1.1.4'
Mg Mg 0.0486 0.0363 'International Tables Vol C Tables 4.2.6.8 and 6.1.1.4'

loop_
_geom_angle_atom_site_label_1
_geom_angle_atom_site_label_2
_geom_angle_atom_site_label_3
_geom_angle
_geom_angle_site_symmetry_1
_geom_angle_site_symmetry_3
_geom_angle_publ_flag
Cu05 Dy01 Cu05 79.763(19) . 1_565 ?
Cu05 Dy01 Cu04 95.533(14) . . ?
Cu05 Dy01 Cu04 156.57(2) 1_565 . ?
Cu05 Dy01 Cu04 156.57(2) . 1_565 ?
Cu05 Dy01 Cu04 95.534(14) 1_565 1_565 ?
Cu04 Dy01 Cu04 79.625(18) . 1_565 ?
Cu05 Dy01 Cu04 91.956(15) . 5_666 ?
Cu05 Dy01 Cu04 148.43(2) 1_565 5_666 ?
Cu04 Dy01 Cu04 53.84(2) . 5_666 ?
Cu04 Dy01 Cu04 103.100(13) 1_565 5_666 ?
Cu05 Dy01 Cu04 148.43(2) . 5_676 ?
Cu05 Dy01 Cu04 91.955(15) 1_565 5_676 ?
Cu04 Dy01 Cu04 103.100(13) . 5_676 ?
Cu04 Dy01 Cu04 53.84(2) 1_565 5_676 ?
Cu04 Dy01 Cu04 79.255(19) 5_666 5_676 ?
Cu05 Dy01 Mg07 101.85(4) . 1_565 ?
Cu05 Dy01 Mg07 58.63(5) 1_565 1_565 ?
Cu04 Dy01 Mg07 100.67(4) . 1_565 ?
Cu04 Dy01 Mg07 57.34(5) 1_565 1_565 ?
Cu04 Dy01 Mg07 152.44(5) 5_666 1_565 ?
Cu04 Dy01 Mg07 99.47(2) 5_676 1_565 ?
Cu05 Dy01 Mg07 58.63(5) . . ?
Cu05 Dy01 Mg07 101.86(4) 1_565 . ?
Cu04 Dy01 Mg07 57.34(5) . . ?
Cu04 Dy01 Mg07 100.67(4) 1_565 . ?
Cu04 Dy01 Mg07 99.47(2) 5_666 . ?
Cu04 Dy01 Mg07 152.44(5) 5_676 . ?
Mg07 Dy01 Mg07 68.954(6) 1_565 . ?
Cu05 Dy01 Mg08 55.84(4) . 5_666 ?
Cu05 Dy01 Mg08 98.66(3) 1_565 5_666 ?
Cu04 Dy01 Mg08 97.46(3) . 5_666 ?
Cu04 Dy01 Mg08 147.25(4) 1_565 5_666 ?
Cu04 Dy01 Mg08 53.06(4) 5_666 5_666 ?
Cu04 Dy01 Mg08 96.17(3) 5_676 5_666 ?
Mg07 Dy01 Mg08 152.62(6) 1_565 5_666 ?
Mg07 Dy01 Mg08 105.03(4) . 5_666 ?
Cu05 Dy01 Mg08 98.66(3) . 5_676 ?
Cu05 Dy01 Mg08 55.84(4) 1_565 5_676 ?
Cu04 Dy01 Mg08 147.25(4) . 5_676 ?
Cu04 Dy01 Mg08 97.46(3) 1_565 5_676 ?
Cu04 Dy01 Mg08 96.17(3) 5_666 5_676 ?
Cu04 Dy01 Mg08 53.06(4) 5_676 5_676 ?
Mg07 Dy01 Mg08 105.03(4) 1_565 5_676 ?
Mg07 Dy01 Mg08 152.62(6) . 5_676 ?
Mg08 Dy01 Mg08 67.47(4) 5_666 5_676 ?
Cu05 Dy01 Mg06 47.25(2) . 1_565 ?
Cu05 Dy01 Mg06 47.25(2) 1_565 1_565 ?
Cu04 Dy01 Mg06 140.101(10) . 1_565 ?
Cu04 Dy01 Mg06 140.102(10) 1_565 1_565 ?
Cu04 Dy01 Mg06 105.84(3) 5_666 1_565 ?
Cu04 Dy01 Mg06 105.84(3) 5_676 1_565 ?
Mg07 Dy01 Mg06 101.00(6) 1_565 1_565 ?
Mg07 Dy01 Mg06 101.00(6) . 1_565 ?
Mg08 Dy01 Mg06 52.84(4) 5_666 1_565 ?
Mg08 Dy01 Mg06 52.84(4) 5_676 1_565 ?
Cu05 Dy01 Dy01 139.802(10) . 5_676 ?
Cu05 Dy01 Dy01 139.802(10) 1_565 5_676 ?
Cu04 Dy01 Dy01 51.690(13) . 5_676 ?
Cu04 Dy01 Dy01 51.690(13) 1_565 5_676 ?
Cu04 Dy01 Dy01 51.410(12) 5_666 5_676 ?
Cu04 Dy01 Dy01 51.410(13) 5_676 5_676 ?
Mg07 Dy01 Dy01 106.33(5) 1_565 5_676 ?
Mg07 Dy01 Dy01 106.33(5) . 5_676 ?
Mg08 Dy01 Dy01 101.00(4) 5_666 5_676 ?
Mg08 Dy01 Dy01 101.00(4) 5_676 5_676 ?
Mg06 Dy01 Dy01 146.68(4) 1_565 5_676 ?
Cu05 Dy02 Cu05 80.95(2) . 1_545 ?
Cu05 Dy02 Cu05 95.67(2) . 2_665 ?
Cu05 Dy02 Cu05 160.31(3) 1_545 2_665 ?
Cu05 Dy02 Cu05 160.31(3) . 2_655 ?
Cu05 Dy02 Cu05 95.67(2) 1_545 2_655 ?
Cu05 Dy02 Cu05 80.954(19) 2_665 2_655 ?
Cu05 Dy02 Mg07 103.30(2) . 1_545 ?
Cu05 Dy02 Mg07 59.28(2) 1_545 1_545 ?
Cu05 Dy02 Mg07 103.30(2) 2_665 1_545 ?
Cu05 Dy02 Mg07 59.28(2) 2_655 1_545 ?
Cu05 Dy02 Mg07 59.27(2) . . ?
Cu05 Dy02 Mg07 103.30(2) 1_545 . ?
Cu05 Dy02 Mg07 59.28(2) 2_665 . ?
Cu05 Dy02 Mg07 103.30(2) 2_655 . ?
Mg07 Dy02 Mg07 69.61(6) 1_545 . ?
Cu05 Dy02 Mg09 54.02(4) . . ?
Cu05 Dy02 Mg09 97.68(4) 1_545 . ?
Cu05 Dy02 Mg09 95.86(3) 2_665 . ?
Cu05 Dy02 Mg09 145.40(4) 2_655 . ?
Mg07 Dy02 Mg09 152.01(4) 1_545 . ?
Mg07 Dy02 Mg09 104.42(4) . . ?
Cu05 Dy02 Mg09 95.86(3) . 2_665 ?
Cu05 Dy02 Mg09 145.40(4) 1_545 2_665 ?
Cu05 Dy02 Mg09 54.02(4) 2_665 2_665 ?
Cu05 Dy02 Mg09 97.68(4) 2_655 2_665 ?
Mg07 Dy02 Mg09 152.01(4) 1_545 2_665 ?
Mg07 Dy02 Mg09 104.42(4) . 2_665 ?
Mg09 Dy02 Mg09 55.43(7) . 2_665 ?
Cu05 Dy02 Mg09 145.40(4) . 2_655 ?
Cu05 Dy02 Mg09 95.86(3) 1_545 2_655 ?
Cu05 Dy02 Mg09 97.68(4) 2_665 2_655 ?
Cu05 Dy02 Mg09 54.02(4) 2_655 2_655 ?
Mg07 Dy02 Mg09 104.42(4) 1_545 2_655 ?
Mg07 Dy02 Mg09 152.01(4) . 2_655 ?
Mg09 Dy02 Mg09 92.85(6) . 2_655 ?
Mg09 Dy02 Mg09 67.49(4) 2_665 2_655 ?
Cu05 Dy02 Mg09 97.69(4) . 1_545 ?
Cu05 Dy02 Mg09 54.02(4) 1_545 1_545 ?
Cu05 Dy02 Mg09 145.40(4) 2_665 1_545 ?
Cu05 Dy02 Mg09 95.86(3) 2_655 1_545 ?
Mg07 Dy02 Mg09 104.42(4) 1_545 1_545 ?
Mg07 Dy02 Mg09 152.01(4) . 1_545 ?
Mg09 Dy02 Mg09 67.49(4) . 1_545 ?
Mg09 Dy02 Mg09 92.85(6) 2_665 1_545 ?
Mg09 Dy02 Mg09 55.43(7) 2_655 1_545 ?
Cu05 Dy02 Mg06 47.00(2) . . ?
Cu05 Dy02 Mg06 47.00(2) 1_545 . ?
Cu05 Dy02 Mg06 139.522(10) 2_665 . ?
Cu05 Dy02 Mg06 139.522(10) 2_655 . ?
Mg07 Dy02 Mg06 100.89(3) 1_545 . ?
Mg07 Dy02 Mg06 100.89(3) . . ?
Mg09 Dy02 Mg06 52.32(4) . . ?
Mg09 Dy02 Mg06 107.10(5) 2_665 . ?
Mg09 Dy02 Mg06 107.10(5) 2_655 . ?
Mg09 Dy02 Mg06 52.32(4) 1_545 . ?
Cu05 Dy02 Mg06 139.522(10) . 2_655 ?
Cu05 Dy02 Mg06 139.522(10) 1_545 2_655 ?
Cu05 Dy02 Mg06 47.00(2) 2_665 2_655 ?
Cu05 Dy02 Mg06 47.00(2) 2_655 2_655 ?
Mg07 Dy02 Mg06 100.89(3) 1_545 2_655 ?
Mg07 Dy02 Mg06 100.89(3) . 2_655 ?
Mg09 Dy02 Mg06 107.10(5) . 2_655 ?
Mg09 Dy02 Mg06 52.32(4) 2_665 2_655 ?
Mg09 Dy02 Mg06 52.32(4) 2_655 2_655 ?
Mg09 Dy02 Mg06 107.10(5) 1_545 2_655 ?
Mg06 Dy02 Mg06 153.39(7) . 2_655 ?
Cu04 Dy03 Cu04 156.16(3) 2_665 1_545 ?
Cu04 Dy03 Cu04 80.530(18) 2_665 2_655 ?
Cu04 Dy03 Cu04 94.54(2) 1_545 2_655 ?
Cu04 Dy03 Cu04 94.54(2) 2_665 . ?
Cu04 Dy03 Cu04 80.530(18) 1_545 . ?
Cu04 Dy03 Cu04 156.16(3) 2_655 . ?
Cu04 Dy03 Mg07 57.57(2) 2_665 . ?
Cu04 Dy03 Mg07 101.29(2) 1_545 . ?
Cu04 Dy03 Mg07 101.29(2) 2_655 . ?
Cu04 Dy03 Mg07 57.57(2) . . ?
Cu04 Dy03 Mg07 101.29(2) 2_665 1_545 ?
Cu04 Dy03 Mg07 57.57(2) 1_545 1_545 ?
Cu04 Dy03 Mg07 57.57(2) 2_655 1_545 ?
Cu04 Dy03 Mg07 101.29(2) . 1_545 ?
Mg07 Dy03 Mg07 68.98(6) . 1_545 ?
Cu04 Dy03 Mg08 150.13(4) 2_665 1_545 ?
Cu04 Dy03 Mg08 53.50(4) 1_545 1_545 ?
Cu04 Dy03 Mg08 98.40(3) 2_655 1_545 ?
Cu04 Dy03 Mg08 97.25(3) . 1_545 ?
Mg07 Dy03 Mg08 149.22(4) . 1_545 ?
Mg07 Dy03 Mg08 103.14(3) 1_545 1_545 ?
Cu04 Dy03 Mg08 97.25(3) 2_665 2_655 ?
Cu04 Dy03 Mg08 98.40(3) 1_545 2_655 ?
Cu04 Dy03 Mg08 53.50(4) 2_655 2_655 ?
Cu04 Dy03 Mg08 150.13(4) . 2_655 ?
Mg07 Dy03 Mg08 149.22(4) . 2_655 ?
Mg07 Dy03 Mg08 103.14(3) 1_545 2_655 ?
Mg08 Dy03 Mg08 60.57(7) 1_545 2_655 ?
Cu04 Dy03 Mg08 53.50(4) 2_665 2_665 ?
Cu04 Dy03 Mg08 150.13(4) 1_545 2_665 ?
Cu04 Dy03 Mg08 97.25(3) 2_655 2_665 ?
Cu04 Dy03 Mg08 98.40(3) . 2_665 ?
Mg07 Dy03 Mg08 103.14(3) . 2_665 ?
Mg07 Dy03 Mg08 149.22(4) 1_545 2_665 ?
Mg08 Dy03 Mg08 97.53(6) 1_545 2_665 ?
Mg08 Dy03 Mg08 67.81(4) 2_655 2_665 ?
Cu04 Dy03 Mg08 98.40(3) 2_665 . ?
Cu04 Dy03 Mg08 97.25(3) 1_545 . ?
Cu04 Dy03 Mg08 150.13(4) 2_655 . ?
Cu04 Dy03 Mg08 53.50(4) . . ?
Mg07 Dy03 Mg08 103.14(3) . . ?
Mg07 Dy03 Mg08 149.22(4) 1_545 . ?
Mg08 Dy03 Mg08 67.81(4) 1_545 . ?
Mg08 Dy03 Mg08 97.53(6) 2_655 . ?
Mg08 Dy03 Mg08 60.57(7) 2_665 . ?
Cu04 Dy03 Dy03 49.735(9) 2_665 1_565 ?
Cu04 Dy03 Dy03 130.265(9) 1_545 1_565 ?
Cu04 Dy03 Dy03 130.265(9) 2_655 1_565 ?
Cu04 Dy03 Dy03 49.735(9) . 1_565 ?
Mg07 Dy03 Dy03 55.51(3) . 1_565 ?
Mg07 Dy03 Dy03 124.49(3) 1_545 1_565 ?
Mg08 Dy03 Dy03 123.91(2) 1_545 1_565 ?
Mg08 Dy03 Dy03 123.91(2) 2_655 1_565 ?
Mg08 Dy03 Dy03 56.09(2) 2_665 1_565 ?
Mg08 Dy03 Dy03 56.09(2) . 1_565 ?
Cu04 Dy03 Dy03 130.265(9) 2_665 1_545 ?
Cu04 Dy03 Dy03 49.735(9) 1_545 1_545 ?
Cu04 Dy03 Dy03 49.735(9) 2_655 1_545 ?
Cu04 Dy03 Dy03 130.265(9) . 1_545 ?
Mg07 Dy03 Dy03 124.49(3) . 1_545 ?
Mg07 Dy03 Dy03 55.51(3) 1_545 1_545 ?
Mg08 Dy03 Dy03 56.09(2) 1_545 1_545 ?
Mg08 Dy03 Dy03 56.09(2) 2_655 1_545 ?
Mg08 Dy03 Dy03 123.91(2) 2_665 1_545 ?
Mg08 Dy03 Dy03 123.91(2) . 1_545 ?
Dy03 Dy03 Dy03 180.0 1_565 1_545 ?
Cu04 Cu04 Mg08 119.15(6) 5_666 . ?
Cu04 Cu04 Dy03 139.513(10) 5_666 . ?
Mg08 Cu04 Dy03 71.54(4) . . ?
Cu04 Cu04 Dy03 139.514(10) 5_666 1_565 ?
Mg08 Cu04 Dy03 71.54(4) . 1_565 ?
Dy03 Cu04 Dy03 80.530(18) . 1_565 ?
Cu04 Cu04 Dy01 63.30(2) 5_666 1_545 ?
Mg08 Cu04 Dy01 139.728(12) . 1_545 ?
Dy03 Cu04 Dy01 83.651(12) . 1_545 ?
Dy03 Cu04 Dy01 135.81(3) 1_565 1_545 ?
Cu04 Cu04 Dy01 63.30(2) 5_666 . ?
Mg08 Cu04 Dy01 139.728(12) . . ?
Dy03 Cu04 Dy01 135.81(3) . . ?
Dy03 Cu04 Dy01 83.652(12) 1_565 . ?
Dy01 Cu04 Dy01 79.625(18) 1_545 . ?
Cu04 Cu04 Dy01 62.86(2) 5_666 5_666 ?
Mg08 Cu04 Dy01 71.35(4) . 5_666 ?
Dy03 Cu04 Dy01 88.455(10) . 5_666 ?
Dy03 Cu04 Dy01 142.89(3) 1_565 5_666 ?
Dy01 Cu04 Dy01 76.899(13) 1_545 5_666 ?
Dy01 Cu04 Dy01 126.16(2) . 5_666 ?
Cu04 Cu04 Dy01 62.86(2) 5_666 5_676 ?
Mg08 Cu04 Dy01 71.35(4) . 5_676 ?
Dy03 Cu04 Dy01 142.89(3) . 5_676 ?
Dy03 Cu04 Dy01 88.454(10) 1_565 5_676 ?
Dy01 Cu04 Dy01 126.16(2) 1_545 5_676 ?
Dy01 Cu04 Dy01 76.899(13) . 5_676 ?
Dy01 Cu04 Dy01 79.255(19) 5_666 5_676 ?
Cu04 Cu04 Mg07 114.67(5) 5_666 . ?
Mg08 Cu04 Mg07 126.18(6) . . ?
Dy03 Cu04 Mg07 68.07(3) . . ?
Dy03 Cu04 Mg07 68.07(3) 1_565 . ?
Dy01 Cu04 Mg07 67.75(3) 1_545 . ?
Dy01 Cu04 Mg07 67.75(3) . . ?
Dy01 Cu04 Mg07 138.968(15) 5_666 . ?
Dy01 Cu04 Mg07 138.968(15) 5_676 . ?
Mg06 Cu05 Mg06 89.14(7) . 1_565 ?
Mg06 Cu05 Mg09 67.42(5) . . ?
Mg06 Cu05 Mg09 67.42(5) 1_565 . ?
Mg06 Cu05 Dy02 80.74(4) . . ?
Mg06 Cu05 Dy02 138.61(5) 1_565 . ?
Mg09 Cu05 Dy02 71.66(4) . . ?
Mg06 Cu05 Dy02 138.61(5) . 1_565 ?
Mg06 Cu05 Dy02 80.74(4) 1_565 1_565 ?
Mg09 Cu05 Dy02 71.66(4) . 1_565 ?
Dy02 Cu05 Dy02 80.954(19) . 1_565 ?
Mg06 Cu05 Dy01 135.53(5) . . ?
Mg06 Cu05 Dy01 79.26(4) 1_565 . ?
Mg09 Cu05 Dy01 139.969(11) . . ?
Dy02 Cu05 Dy01 133.81(3) . . ?
Dy02 Cu05 Dy01 81.939(13) 1_565 . ?
Mg06 Cu05 Dy01 79.26(4) . 1_545 ?
Mg06 Cu05 Dy01 135.53(5) 1_565 1_545 ?
Mg09 Cu05 Dy01 139.970(11) . 1_545 ?
Dy02 Cu05 Dy01 81.939(12) . 1_545 ?
Dy02 Cu05 Dy01 133.81(3) 1_565 1_545 ?
Dy01 Cu05 Dy01 79.763(19) . 1_545 ?
Mg06 Cu05 Mg08 66.26(5) . 5_666 ?
Mg06 Cu05 Mg08 66.26(5) 1_565 5_666 ?
Mg09 Cu05 Mg08 112.97(6) . 5_666 ?
Dy02 Cu05 Mg08 139.501(10) . 5_666 ?
Dy02 Cu05 Mg08 139.501(10) 1_565 5_666 ?
Dy01 Cu05 Mg08 69.79(3) . 5_666 ?
Dy01 Cu05 Mg08 69.79(3) 1_545 5_666 ?
Mg06 Cu05 Mg07 135.40(3) . . ?
Mg06 Cu05 Mg07 135.40(3) 1_565 . ?
Mg09 Cu05 Mg07 124.39(6) . . ?
Dy02 Cu05 Mg07 66.81(3) . . ?
Dy02 Cu05 Mg07 66.81(3) 1_565 . ?
Dy01 Cu05 Mg07 67.01(3) . . ?
Dy01 Cu05 Mg07 67.01(3) 1_545 . ?
Mg08 Cu05 Mg07 122.65(6) 5_666 . ?
Cu05 Mg06 Cu05 89.14(7) 1_545 . ?
Cu05 Mg06 Mg09 110.20(8) 1_545 . ?
Cu05 Mg06 Mg09 59.48(5) . . ?
Cu05 Mg06 Mg09 59.48(5) 1_545 1_545 ?
Cu05 Mg06 Mg09 110.20(8) . 1_545 ?
Mg09 Mg06 Mg09 74.87(7) . 1_545 ?
Cu05 Mg06 Mg08 61.60(5) 1_545 5_656 ?
Cu05 Mg06 Mg08 111.96(8) . 5_656 ?
Mg09 Mg06 Mg08 169.35(10) . 5_656 ?
Mg09 Mg06 Mg08 104.30(4) 1_545 5_656 ?
Cu05 Mg06 Mg08 111.96(8) 1_545 5_666 ?
Cu05 Mg06 Mg08 61.60(5) . 5_666 ?
Mg09 Mg06 Mg08 104.30(4) . 5_666 ?
Mg09 Mg06 Mg08 169.35(10) 1_545 5_666 ?
Mg08 Mg06 Mg08 74.50(7) 5_656 5_666 ?
Cu05 Mg06 Mg09 171.52(7) 1_545 5_667 ?
Cu05 Mg06 Mg09 98.64(3) . 5_667 ?
Mg09 Mg06 Mg09 71.45(8) . 5_667 ?
Mg09 Mg06 Mg09 114.10(7) 1_545 5_667 ?
Mg08 Mg06 Mg09 117.73(9) 5_656 5_667 ?
Mg08 Mg06 Mg09 75.04(6) 5_666 5_667 ?
Cu05 Mg06 Mg09 98.64(3) 1_545 5_657 ?
Cu05 Mg06 Mg09 171.52(7) . 5_657 ?
Mg09 Mg06 Mg09 114.11(7) . 5_657 ?
Mg09 Mg06 Mg09 71.45(8) 1_545 5_657 ?
Mg08 Mg06 Mg09 75.04(6) 5_656 5_657 ?
Mg08 Mg06 Mg09 117.73(9) 5_666 5_657 ?
Mg09 Mg06 Mg09 73.41(7) 5_667 5_657 ?
Cu05 Mg06 Mg0A 119.72(7) 1_545 5_656 ?
Cu05 Mg06 Mg0A 119.72(7) . 5_656 ?
Mg09 Mg06 Mg0A 130.06(7) . 5_656 ?
Mg09 Mg06 Mg0A 130.06(7) 1_545 5_656 ?
Mg08 Mg06 Mg0A 58.69(7) 5_656 5_656 ?
Mg08 Mg06 Mg0A 58.69(7) 5_666 5_656 ?
Mg09 Mg06 Mg0A 59.04(7) 5_667 5_656 ?
Mg09 Mg06 Mg0A 59.04(7) 5_657 5_656 ?
Cu05 Mg06 Mg06 117.00(7) 1_545 5_657 ?
Cu05 Mg06 Mg06 117.00(7) . 5_657 ?
Mg09 Mg06 Mg06 57.80(6) . 5_657 ?
Mg09 Mg06 Mg06 57.80(6) 1_545 5_657 ?
Mg08 Mg06 Mg06 131.03(7) 5_656 5_657 ?
Mg08 Mg06 Mg06 131.03(7) 5_666 5_657 ?
Mg09 Mg06 Mg06 56.31(6) 5_667 5_657 ?
Mg09 Mg06 Mg06 56.31(6) 5_657 5_657 ?
Mg0A Mg06 Mg06 96.31(10) 5_656 5_657 ?
Cu05 Mg06 Dy01 53.49(4) 1_545 1_545 ?
Cu05 Mg06 Dy01 53.49(4) . 1_545 ?
Mg09 Mg06 Dy01 109.68(6) . 1_545 ?
Mg09 Mg06 Dy01 109.68(6) 1_545 1_545 ?
Mg08 Mg06 Dy01 60.30(5) 5_656 1_545 ?
Mg08 Mg06 Dy01 60.30(5) 5_666 1_545 ?
Mg09 Mg06 Dy01 134.44(5) 5_667 1_545 ?
Mg09 Mg06 Dy01 134.44(5) 5_657 1_545 ?
Mg0A Mg06 Dy01 100.75(8) 5_656 1_545 ?
Mg06 Mg06 Dy01 162.95(11) 5_657 1_545 ?
Cu05 Mg06 Dy02 52.25(4) 1_545 . ?
Cu05 Mg06 Dy02 52.25(4) . . ?
Mg09 Mg06 Dy02 60.01(5) . . ?
Mg09 Mg06 Dy02 60.01(5) 1_545 . ?
Mg08 Mg06 Dy02 110.13(7) 5_656 . ?
Mg08 Mg06 Dy02 110.13(7) 5_666 . ?
Mg09 Mg06 Dy02 131.08(6) 5_667 . ?
Mg09 Mg06 Dy02 131.08(6) 5_657 . ?
Mg0A Mg06 Dy02 164.86(9) 5_656 . ?
Mg06 Mg06 Dy02 98.83(9) 5_657 . ?
Dy01 Mg06 Dy02 64.12(4) 1_545 . ?
Cu04 Mg07 Cu04 90.03(8) . 2_665 ?
Cu04 Mg07 Cu05 90.810(18) . . ?
Cu04 Mg07 Cu05 179.16(8) 2_665 . ?
Cu04 Mg07 Cu05 179.16(8) . 2_665 ?
Cu04 Mg07 Cu05 90.811(19) 2_665 2_665 ?
Cu05 Mg07 Cu05 88.35(8) . 2_665 ?
Cu04 Mg07 Dy02 125.483(17) . . ?
Cu04 Mg07 Dy02 125.483(17) 2_665 . ?
Cu05 Mg07 Dy02 53.92(4) . . ?
Cu05 Mg07 Dy02 53.92(4) 2_665 . ?
Cu04 Mg07 Dy02 125.483(17) . 1_565 ?
Cu04 Mg07 Dy02 125.483(17) 2_665 1_565 ?
Cu05 Mg07 Dy02 53.92(4) . 1_565 ?
Cu05 Mg07 Dy02 53.92(4) 2_665 1_565 ?
Dy02 Mg07 Dy02 69.60(6) . 1_565 ?
Cu04 Mg07 Dy03 54.36(4) . . ?
Cu04 Mg07 Dy03 54.36(4) 2_665 . ?
Cu05 Mg07 Dy03 126.239(16) . . ?
Cu05 Mg07 Dy03 126.239(16) 2_665 . ?
Dy02 Mg07 Dy03 110.706(6) . . ?
Dy02 Mg07 Dy03 179.69(6) 1_565 . ?
Cu04 Mg07 Dy03 54.36(4) . 1_565 ?
Cu04 Mg07 Dy03 54.36(4) 2_665 1_565 ?
Cu05 Mg07 Dy03 126.239(16) . 1_565 ?
Cu05 Mg07 Dy03 126.239(16) 2_665 1_565 ?
Dy02 Mg07 Dy03 179.69(6) . 1_565 ?
Dy02 Mg07 Dy03 110.707(6) 1_565 1_565 ?
Dy03 Mg07 Dy03 68.98(6) . 1_565 ?
Cu04 Mg07 Dy01 126.24(7) . 2_675 ?
Cu04 Mg07 Dy01 54.913(19) 2_665 2_675 ?
Cu05 Mg07 Dy01 124.48(7) . 2_675 ?
Cu05 Mg07 Dy01 54.36(2) 2_665 2_675 ?
Dy02 Mg07 Dy01 108.28(6) . 2_675 ?
Dy02 Mg07 Dy01 70.57(3) 1_565 2_675 ?
Dy03 Mg07 Dy01 109.28(6) . 2_675 ?
Dy03 Mg07 Dy01 71.88(3) 1_565 2_675 ?
Cu04 Mg07 Dy01 54.913(19) . 1_545 ?
Cu04 Mg07 Dy01 126.24(7) 2_665 1_545 ?
Cu05 Mg07 Dy01 54.36(2) . 1_545 ?
Cu05 Mg07 Dy01 124.48(7) 2_665 1_545 ?
Dy02 Mg07 Dy01 70.57(3) . 1_545 ?
Dy02 Mg07 Dy01 108.28(6) 1_565 1_545 ?
Dy03 Mg07 Dy01 71.88(3) . 1_545 ?
Dy03 Mg07 Dy01 109.27(6) 1_565 1_545 ?
Dy01 Mg07 Dy01 178.67(10) 2_675 1_545 ?
Cu04 Mg07 Dy01 126.24(7) . 2_665 ?
Cu04 Mg07 Dy01 54.913(19) 2_665 2_665 ?
Cu05 Mg07 Dy01 124.48(7) . 2_665 ?
Cu05 Mg07 Dy01 54.36(2) 2_665 2_665 ?
Dy02 Mg07 Dy01 70.57(3) . 2_665 ?
Dy02 Mg07 Dy01 108.27(6) 1_565 2_665 ?
Dy03 Mg07 Dy01 71.88(3) . 2_665 ?
Dy03 Mg07 Dy01 109.27(6) 1_565 2_665 ?
Dy01 Mg07 Dy01 68.955(6) 2_675 2_665 ?
Dy01 Mg07 Dy01 111.029(6) 1_545 2_665 ?
Cu04 Mg07 Dy01 54.913(19) . . ?
Cu04 Mg07 Dy01 126.24(7) 2_665 . ?
Cu05 Mg07 Dy01 54.36(2) . . ?
Cu05 Mg07 Dy01 124.48(7) 2_665 . ?
Dy02 Mg07 Dy01 108.27(6) . . ?
Dy02 Mg07 Dy01 70.57(3) 1_565 . ?
Dy03 Mg07 Dy01 109.28(6) . . ?
Dy03 Mg07 Dy01 71.88(3) 1_565 . ?
Dy01 Mg07 Dy01 111.029(6) 2_675 . ?
Dy01 Mg07 Dy01 68.954(6) 1_545 . ?
Dy01 Mg07 Dy01 178.67(10) 2_665 . ?
Cu04 Mg08 Cu05 92.72(6) . 5_666 ?
Cu04 Mg08 Mg06 122.37(7) . 5_656 ?
Cu05 Mg08 Mg06 52.14(5) 5_666 5_656 ?
Cu04 Mg08 Mg06 122.37(7) . 5_666 ?
Cu05 Mg08 Mg06 52.14(5) 5_666 5_666 ?
Mg06 Mg08 Mg06 74.50(7) 5_656 5_666 ?
Cu04 Mg08 Mg0A 131.28(7) . 1_565 ?
Cu05 Mg08 Mg0A 114.66(6) 5_666 1_565 ?
Mg06 Mg08 Mg0A 106.02(9) 5_656 1_565 ?
Mg06 Mg08 Mg0A 63.03(5) 5_666 1_565 ?
Cu04 Mg08 Mg0A 131.28(7) . . ?
Cu05 Mg08 Mg0A 114.66(6) 5_666 . ?
Mg06 Mg08 Mg0A 63.03(5) 5_656 . ?
Mg06 Mg08 Mg0A 106.02(9) 5_666 . ?
Mg0A Mg08 Mg0A 74.11(7) 1_565 . ?
Cu04 Mg08 Dy03 54.96(4) . 1_565 ?
Cu05 Mg08 Dy03 128.74(5) 5_666 1_565 ?
Mg06 Mg08 Dy03 176.44(5) 5_656 1_565 ?
Mg06 Mg08 Dy03 108.83(2) 5_666 1_565 ?
Mg0A Mg08 Dy03 76.91(6) 1_565 1_565 ?
Mg0A Mg08 Dy03 116.48(7) . 1_565 ?
Cu04 Mg08 Dy03 54.96(4) . . ?
Cu05 Mg08 Dy03 128.74(5) 5_666 . ?
Mg06 Mg08 Dy03 108.83(2) 5_656 . ?
Mg06 Mg08 Dy03 176.44(5) 5_666 . ?
Mg0A Mg08 Dy03 116.48(7) 1_565 . ?
Mg0A Mg08 Dy03 76.91(6) . . ?
Dy03 Mg08 Dy03 67.81(4) 1_565 . ?
Cu04 Mg08 Dy01 55.59(4) . 5_666 ?
Cu05 Mg08 Dy01 54.37(4) 5_666 5_666 ?
Mg06 Mg08 Dy01 66.87(5) 5_656 5_666 ?
Mg06 Mg08 Dy01 106.22(7) 5_666 5_666 ?
Mg0A Mg08 Dy01 168.95(8) 1_565 5_666 ?
Mg0A Mg08 Dy01 108.19(2) . 5_666 ?
Dy03 Mg08 Dy01 110.54(6) 1_565 5_666 ?
Dy03 Mg08 Dy01 74.41(3) . 5_666 ?
Cu04 Mg08 Dy01 55.59(4) . 5_676 ?
Cu05 Mg08 Dy01 54.37(4) 5_666 5_676 ?
Mg06 Mg08 Dy01 106.22(7) 5_656 5_676 ?
Mg06 Mg08 Dy01 66.87(5) 5_666 5_676 ?
Mg0A Mg08 Dy01 108.19(2) 1_565 5_676 ?
Mg0A Mg08 Dy01 168.95(8) . 5_676 ?
Dy03 Mg08 Dy01 74.41(3) 1_565 5_676 ?
Dy03 Mg08 Dy01 110.54(6) . 5_676 ?
Dy01 Mg08 Dy01 67.47(4) 5_666 5_676 ?
Cu04 Mg08 Mg08 98.80(5) . 2_665 ?
Cu05 Mg08 Mg08 168.48(4) 5_666 2_665 ?
Mg06 Mg08 Mg08 120.01(5) 5_656 2_665 ?
Mg06 Mg08 Mg08 120.01(5) 5_666 2_665 ?
Mg0A Mg08 Mg08 56.99(4) 1_565 2_665 ?
Mg0A Mg08 Mg08 56.99(4) . 2_665 ?
Dy03 Mg08 Mg08 59.71(4) 1_565 2_665 ?
Dy03 Mg08 Mg08 59.71(4) . 2_665 ?
Dy01 Mg08 Mg08 133.58(3) 5_666 2_665 ?
Dy01 Mg08 Mg08 133.58(3) 5_676 2_665 ?
Cu05 Mg09 Mg06 53.11(5) . . ?
Cu05 Mg09 Mg06 53.11(5) . 1_565 ?
Mg06 Mg09 Mg06 74.87(7) . 1_565 ?
Cu05 Mg09 Mg06 118.72(7) . 5_667 ?
Mg06 Mg09 Mg06 108.55(8) . 5_667 ?
Mg06 Mg09 Mg06 65.90(7) 1_565 5_667 ?
Cu05 Mg09 Mg06 118.72(7) . 5_657 ?
Mg06 Mg09 Mg06 65.90(7) . 5_657 ?
Mg06 Mg09 Mg06 108.55(8) 1_565 5_657 ?
Mg06 Mg09 Mg06 73.41(7) 5_667 5_657 ?
Cu05 Mg09 Mg09 101.44(5) . 2_665 ?
Mg06 Mg09 Mg09 128.94(5) . 2_665 ?
Mg06 Mg09 Mg09 128.94(5) 1_565 2_665 ?
Mg06 Mg09 Mg09 122.26(5) 5_667 2_665 ?
Mg06 Mg09 Mg09 122.26(5) 5_657 2_665 ?
Cu05 Mg09 Mg0A 135.71(7) . 1_566 ?
Mg06 Mg09 Mg0A 168.86(10) . 1_566 ?
Mg06 Mg09 Mg0A 104.88(3) 1_565 1_566 ?
Mg06 Mg09 Mg0A 62.20(5) 5_667 1_566 ?
Mg06 Mg09 Mg0A 104.23(8) 5_657 1_566 ?
Mg09 Mg09 Mg0A 60.07(4) 2_665 1_566 ?
Cu05 Mg09 Mg0A 135.71(7) . 1_556 ?
Mg06 Mg09 Mg0A 104.88(3) . 1_556 ?
Mg06 Mg09 Mg0A 168.86(10) 1_565 1_556 ?
Mg06 Mg09 Mg0A 104.23(8) 5_667 1_556 ?
Mg06 Mg09 Mg0A 62.20(5) 5_657 1_556 ?
Mg09 Mg09 Mg0A 60.07(4) 2_665 1_556 ?
Mg0A Mg09 Mg0A 73.14(7) 1_566 1_556 ?
Cu05 Mg09 Dy02 54.32(4) . 1_565 ?
Mg06 Mg09 Dy02 107.18(7) . 1_565 ?
Mg06 Mg09 Dy02 67.67(5) 1_565 1_565 ?
Mg06 Mg09 Dy02 109.18(2) 5_667 1_565 ?
Mg06 Mg09 Dy02 173.03(8) 5_657 1_565 ?
Mg09 Mg09 Dy02 62.28(4) 2_665 1_565 ?
Mg0A Mg09 Dy02 82.58(6) 1_566 1_565 ?
Mg0A Mg09 Dy02 122.19(7) 1_556 1_565 ?
Cu05 Mg09 Dy02 54.31(4) . . ?
Mg06 Mg09 Dy02 67.67(5) . . ?
Mg06 Mg09 Dy02 107.18(7) 1_565 . ?
Mg06 Mg09 Dy02 173.03(8) 5_667 . ?
Mg06 Mg09 Dy02 109.19(2) 5_657 . ?
Mg09 Mg09 Dy02 62.28(4) 2_665 . ?
Mg0A Mg09 Dy02 122.19(7) 1_566 . ?
Mg0A Mg09 Dy02 82.58(6) 1_556 . ?
Dy02 Mg09 Dy02 67.49(4) 1_565 . ?
Cu05 Mg09 Mg09 84.56(8) . 5_667 ?
Mg06 Mg09 Mg09 54.95(6) . 5_667 ?
Mg06 Mg09 Mg09 54.95(6) 1_565 5_667 ?
Mg06 Mg09 Mg09 53.61(6) 5_667 5_667 ?
Mg06 Mg09 Mg09 53.61(6) 5_657 5_667 ?
Mg09 Mg09 Mg09 174.00(7) 2_665 5_667 ?
Mg0A Mg09 Mg09 115.49(8) 1_566 5_667 ?
Mg0A Mg09 Mg09 115.49(8) 1_556 5_667 ?
Dy02 Mg09 Mg09 122.32(7) 1_565 5_667 ?
Dy02 Mg09 Mg09 122.32(7) . 5_667 ?
Mg08 Mg0A Mg08 108.64(12) 2_665 1_545 ?
Mg08 Mg0A Mg08 74.11(7) 2_665 2_655 ?
Mg08 Mg0A Mg08 66.01(9) 1_545 2_655 ?
Mg08 Mg0A Mg08 66.01(9) 2_665 . ?
Mg08 Mg0A Mg08 74.11(7) 1_545 . ?
Mg08 Mg0A Mg08 108.64(12) 2_655 . ?
Mg08 Mg0A Mg09 176.26(10) 2_665 1_544 ?
Mg08 Mg0A Mg09 74.71(5) 1_545 1_544 ?
Mg08 Mg0A Mg09 106.25(3) 2_655 1_544 ?
Mg08 Mg0A Mg09 117.02(5) . 1_544 ?
Mg08 Mg0A Mg09 117.02(5) 2_665 2_654 ?
Mg08 Mg0A Mg09 106.25(3) 1_545 2_654 ?
Mg08 Mg0A Mg09 74.71(5) 2_655 2_654 ?
Mg08 Mg0A Mg09 176.25(10) . 2_654 ?
Mg09 Mg0A Mg09 59.86(9) 1_544 2_654 ?
Mg08 Mg0A Mg09 106.25(3) 2_665 1_554 ?
Mg08 Mg0A Mg09 117.02(5) 1_545 1_554 ?
Mg08 Mg0A Mg09 176.26(10) 2_655 1_554 ?
Mg08 Mg0A Mg09 74.71(5) . 1_554 ?
Mg09 Mg0A Mg09 73.15(7) 1_544 1_554 ?
Mg09 Mg0A Mg09 102.00(12) 2_654 1_554 ?
Mg08 Mg0A Mg09 74.71(5) 2_665 2_664 ?
Mg08 Mg0A Mg09 176.26(10) 1_545 2_664 ?
Mg08 Mg0A Mg09 117.02(5) 2_655 2_664 ?
Mg08 Mg0A Mg09 106.25(3) . 2_664 ?
Mg09 Mg0A Mg09 102.00(12) 1_544 2_664 ?
Mg09 Mg0A Mg09 73.15(7) 2_654 2_664 ?
Mg09 Mg0A Mg09 59.86(9) 1_554 2_664 ?
Mg08 Mg0A Mg06 124.27(8) 2_665 5_656 ?
Mg08 Mg0A Mg06 58.28(5) 1_545 5_656 ?
Mg08 Mg0A Mg06 124.27(8) 2_655 5_656 ?
Mg08 Mg0A Mg06 58.27(5) . 5_656 ?
Mg09 Mg0A Mg06 58.75(5) 1_544 5_656 ?
Mg09 Mg0A Mg06 118.59(8) 2_654 5_656 ?
Mg09 Mg0A Mg06 58.75(5) 1_554 5_656 ?
Mg09 Mg0A Mg06 118.59(8) 2_664 5_656 ?
Mg08 Mg0A Mg06 58.28(5) 2_665 6_656 ?
Mg08 Mg0A Mg06 124.27(8) 1_545 6_656 ?
Mg08 Mg0A Mg06 58.28(5) 2_655 6_656 ?
Mg08 Mg0A Mg06 124.27(8) . 6_656 ?
Mg09 Mg0A Mg06 118.59(8) 1_544 6_656 ?
Mg09 Mg0A Mg06 58.75(5) 2_654 6_656 ?
Mg09 Mg0A Mg06 118.59(8) 1_554 6_656 ?
Mg09 Mg0A Mg06 58.75(5) 2_664 6_656 ?
Mg06 Mg0A Mg06 176.34(14) 5_656 6_656 ?

loop_
_geom_bond_atom_site_label_1
_geom_bond_atom_site_label_2
_geom_bond_distance
_geom_bond_site_symmetry_2
_geom_bond_publ_flag
Dy01 Cu05 2.9315(6) . ?
Dy01 Cu05 2.9315(6) 1_565 ?
Dy01 Cu04 2.9358(6) . ?
Dy01 Cu04 2.9358(6) 1_565 ?
Dy01 Cu04 2.9472(6) 5_666 ?
Dy01 Cu04 2.9472(6) 5_676 ?
Dy01 Mg07 3.3206(2) 1_565 ?
Dy01 Mg07 3.3206(2) . ?
Dy01 Mg08 3.3848(18) 5_666 ?
Dy01 Mg08 3.3848(18) 5_676 ?
Dy01 Mg06 3.584(2) 1_565 ?
Dy01 Dy01 3.6582(5) 5_676 ?
Dy02 Cu05 2.8957(6) . ?
Dy02 Cu05 2.8957(6) 1_545 ?
Dy02 Cu05 2.8957(6) 2_665 ?
Dy02 Cu05 2.8957(6) 2_655 ?
Dy02 Mg07 3.293(2) 1_545 ?
Dy02 Mg07 3.293(2) . ?
Dy02 Mg09 3.3840(18) . ?
Dy02 Mg09 3.3840(18) 2_665 ?
Dy02 Mg09 3.3840(18) 2_655 ?
Dy02 Mg09 3.3840(18) 1_545 ?
Dy02 Mg06 3.614(2) . ?
Dy02 Mg06 3.614(2) 2_655 ?
Dy03 Cu04 2.9083(5) 2_665 ?
Dy03 Cu04 2.9083(5) 1_545 ?
Dy03 Cu04 2.9083(5) 2_655 ?
Dy03 Cu04 2.9083(5) . ?
Dy03 Mg07 3.319(2) . ?
Dy03 Mg07 3.319(2) 1_545 ?
Dy03 Mg08 3.3695(18) 1_545 ?
Dy03 Mg08 3.3695(18) 2_655 ?
Dy03 Mg08 3.3695(18) 2_665 ?
Dy03 Mg08 3.3695(18) . ?
Dy03 Dy03 3.75940(10) 1_565 ?
Dy03 Dy03 3.75940(10) 1_545 ?
Cu04 Cu04 2.6634(14) 5_666 ?
Cu04 Mg08 2.855(2) . ?
Cu04 Mg07 3.020(2) . ?
Cu05 Mg06 2.6785(16) . ?
Cu05 Mg06 2.6785(16) 1_565 ?
Cu05 Mg09 2.885(2) . ?
Cu05 Mg08 2.985(2) 5_666 ?
Cu05 Mg07 3.080(2) . ?
Mg06 Mg09 3.092(2) . ?
Mg06 Mg09 3.092(2) 1_545 ?
Mg06 Mg08 3.106(2) 5_656 ?
Mg06 Mg08 3.106(2) 5_666 ?
Mg06 Mg09 3.145(2) 5_667 ?
Mg06 Mg09 3.145(2) 5_657 ?
Mg06 Mg0A 3.254(2) 5_656 ?
Mg06 Mg06 3.393(4) 5_657 ?
Mg08 Mg0A 3.119(3) 1_565 ?
Mg08 Mg0A 3.119(3) . ?
Mg08 Mg08 3.399(4) 2_665 ?
Mg09 Mg09 3.148(5) 2_665 ?
Mg09 Mg0A 3.155(3) 1_566 ?
Mg09 Mg0A 3.155(3) 1_556 ?
Mg09 Mg09 3.642(5) 5_667 ?
